data_1514755
loop_
_publ_author_name
'Li, Jia'
'Huang, Peng'
'Wu, Xue-Ru'
'Tao, Jun'
'Huang, Rong-Bin'
'Zheng, Lan-Sun'

_publ_section_title
;
 Metal-organic frameworks displaying single crystal-to-single crystal
 transformation through postsynthetic uptake of metal clusters
;
_journal_issue 8
_journal_name_full 'Chemical Science'
_journal_page_first 3232
_journal_paper_doi 10.1039/c3sc51379c
_journal_volume 4
_journal_year 2013
_chemical_formula_sum 'C79.5 H109.5 Co3 N8.5 O31.5'
_chemical_formula_weight 1865.05
_chemical_name_systematic
;
?
;
_space_group_IT_number 62
_symmetry_cell_setting orthorhombic
_symmetry_space_group_name_Hall '-P 2ac 2n'
_symmetry_space_group_name_H-M 'P n m a'
_atom_sites_solution_hydrogens geom
_atom_sites_solution_primary direct
_atom_sites_solution_secondary difmap
_audit_creation_method SHELXL-97
_cell_angle_alpha 90.00
_cell_angle_beta 90.00
_cell_angle_gamma 90.00
_cell_formula_units_Z 4
_cell_length_a 17.5608(10)
_cell_length_b 25.3474(17)
_cell_length_c 20.8804(19)
_cell_measurement_temperature 173(2)
_cell_volume 9294.3(12)
_computing_structure_refinement 'SHELXL-97 (Sheldrick, 1997)'
_computing_structure_solution 'SHELXS-97 (Sheldrick, 1990)'
_diffrn_ambient_temperature 173(2)
_diffrn_measured_fraction_theta_full 0.997
_diffrn_measured_fraction_theta_max 0.997
_diffrn_radiation_monochromator graphite
_diffrn_radiation_source 'fine-focus sealed tube'
_diffrn_radiation_type MoK\a
_diffrn_radiation_wavelength 0.71073
_diffrn_reflns_av_R_equivalents 0.0945
_diffrn_reflns_av_sigmaI/netI 0.1366
_diffrn_reflns_limit_h_max 11
_diffrn_reflns_limit_h_min -21
_diffrn_reflns_limit_k_max 28
_diffrn_reflns_limit_k_min -31
_diffrn_reflns_limit_l_max 25
_diffrn_reflns_limit_l_min -25
_diffrn_reflns_number 29630
_diffrn_reflns_theta_full 26.00
_diffrn_reflns_theta_max 26.00
_diffrn_reflns_theta_min 2.85
_exptl_absorpt_coefficient_mu 0.611
_exptl_crystal_density_diffrn 1.333
_exptl_crystal_density_method 'not measured'
_exptl_crystal_F_000 3916
_refine_diff_density_max 2.291
_refine_diff_density_min -0.850
_refine_diff_density_rms 0.130
_refine_ls_extinction_method none
_refine_ls_goodness_of_fit_ref 0.922
_refine_ls_hydrogen_treatment constr
_refine_ls_matrix_type full
_refine_ls_number_parameters 331
_refine_ls_number_reflns 9324
_refine_ls_number_restraints 0
_refine_ls_restrained_S_all 0.922
_refine_ls_R_factor_all 0.1882
_refine_ls_R_factor_gt 0.1157
_refine_ls_shift/su_max 0.001
_refine_ls_shift/su_mean 0.000
_refine_ls_structure_factor_coef Fsqd
_refine_ls_weighting_details 'calc w=1/[\s^2^(Fo^2^)+(0.1968P)^2^+0.0000P] where P=(Fo^2^+2Fc^2^)/3'
_refine_ls_weighting_scheme calc
_refine_ls_wR_factor_gt 0.2997
_refine_ls_wR_factor_ref 0.3412
_reflns_number_gt 3952
_reflns_number_total 9324
_reflns_threshold_expression >2sigma(I)
_cod_data_source_file c3sc51379c.txt
_cod_data_source_block 1b
_cod_original_sg_symbol_H-M Pnma
_cod_original_formula_sum 'C79.50 H109.50 Co3 N8.50 O31.50'
_cod_database_code 1514755

loop_
_symmetry_equiv_pos_as_xyz
'x, y, z'
'-x+1/2, -y, z+1/2'
'-x, y+1/2, -z'
'x+1/2, -y+1/2, -z+1/2'
'-x, -y, -z'
'x-1/2, y, -z-1/2'
'x, -y-1/2, z'
'-x-1/2, y-1/2, z-1/2'

loop_
_atom_site_label
_atom_site_type_symbol
_atom_site_fract_x
_atom_site_fract_y
_atom_site_fract_z
_atom_site_U_iso_or_equiv
_atom_site_adp_type
_atom_site_occupancy
_atom_site_symmetry_multiplicity
_atom_site_calc_flag
_atom_site_refinement_flags
Co1 Co 1.50386(5) 0.68221(4) 0.06493(6) 0.0701(4) Uani 1 1 d .
Co2 Co 1.61315(6) 0.7500 0.16463(5) 0.0388(4) Uani 1 2 d S
O1W O 1.5133(6) 0.7500 -0.0110(8) 0.49(3) Uani 1 2 d S
O2W O 1.7044(3) 0.7500 0.2313(3) 0.0674(19) Uani 1 2 d S
O7 O 1.5179(3) 0.7500 0.1057(3) 0.0574(17) Uani 1 2 d S
O1 O 1.4344(4) 0.6239(4) 0.0165(4) 0.164(4) Uani 1 1 d .
O2 O 1.3802(4) 0.6864(3) 0.0671(4) 0.122(3) Uani 1 1 d .
O3 O 0.6737(2) 0.69374(18) 0.1156(2) 0.0607(13) Uani 1 1 d .
O4 O 0.6061(3) 0.6607(3) 0.0348(3) 0.0910(19) Uani 1 1 d .
O5 O 0.9367(3) 0.30858(15) -0.2810(2) 0.0544(12) Uani 1 1 d .
O6 O 0.9999(3) 0.3579(2) -0.3502(3) 0.0886(19) Uani 1 1 d .
C1 C 1.3856(7) 0.6548(6) 0.0285(5) 0.130(5) Uani 1 1 d .
C2 C 1.2986(5) 0.6267(5) 0.0123(6) 0.127(5) Uani 1 1 d .
C3 C 1.2375(6) 0.6571(5) 0.0149(7) 0.139(5) Uani 1 1 d .
H3A H 1.2437 0.6915 0.0296 0.166 Uiso 1 1 calc R
C4 C 1.1656(5) 0.6415(4) -0.0026(6) 0.136(5) Uani 1 1 d .
H4A H 1.1242 0.6642 0.0009 0.163 Uiso 1 1 calc R
C5 C 1.1574(4) 0.5936(4) -0.0244(4) 0.107(4) Uani 1 1 d .
C6 C 1.2200(5) 0.5600(5) -0.0270(6) 0.143(5) Uani 1 1 d .
H6A H 1.2142 0.5259 -0.0429 0.171 Uiso 1 1 calc R
C7 C 1.2900(5) 0.5766(7) -0.0064(6) 0.166(6) Uani 1 1 d .
H7A H 1.3310 0.5534 -0.0055 0.199 Uiso 1 1 calc R
C8 C 0.6672(4) 0.6696(3) 0.0686(3) 0.0555(18) Uani 1 1 d .
C9 C 0.7386(4) 0.6419(3) 0.0395(4) 0.068(2) Uani 1 1 d .
C10 C 0.7378(4) 0.6184(3) -0.0180(4) 0.082(3) Uani 1 1 d .
H10A H 0.6929 0.6166 -0.0415 0.098 Uiso 1 1 calc R
C11 C 0.8043(4) 0.5968(3) -0.0422(4) 0.089(3) Uani 1 1 d .
H11A H 0.8041 0.5821 -0.0830 0.107 Uiso 1 1 calc R
C12 C 0.8715(3) 0.5966(3) -0.0065(4) 0.068(2) Uani 1 1 d .
C13 C 0.8712(4) 0.6211(3) 0.0499(4) 0.070(2) Uani 1 1 d .
H13A H 0.9157 0.6224 0.0740 0.084 Uiso 1 1 calc R
C14 C 0.8061(4) 0.6447(3) 0.0735(4) 0.070(2) Uani 1 1 d .
H14A H 0.8076 0.6625 0.1124 0.084 Uiso 1 1 calc R
C15 C 0.9740(4) 0.3480(3) -0.2947(4) 0.0564(18) Uani 1 1 d .
C16 C 0.9845(4) 0.3888(3) -0.2459(3) 0.0577(18) Uani 1 1 d .
C17 C 1.0373(5) 0.4298(3) -0.2526(5) 0.090(3) Uani 1 1 d .
H17A H 1.0685 0.4305 -0.2887 0.108 Uiso 1 1 calc R
C18 C 1.0443(4) 0.4675(3) -0.2092(5) 0.092(3) Uani 1 1 d .
H18A H 1.0796 0.4943 -0.2160 0.111 Uiso 1 1 calc R
C19 C 0.9988(3) 0.4683(3) -0.1521(4) 0.067(2) Uani 1 1 d .
C20 C 0.9450(4) 0.4295(3) -0.1451(4) 0.067(2) Uani 1 1 d .
H20A H 0.9120 0.4299 -0.1103 0.080 Uiso 1 1 calc R
C21 C 0.9400(4) 0.3889(3) -0.1914(4) 0.066(2) Uani 1 1 d .
H21A H 0.9057 0.3615 -0.1849 0.080 Uiso 1 1 calc R
C22 C 1.0787(4) 0.5730(3) -0.0449(4) 0.074(2) Uani 1 1 d .
C23 C 1.0140(4) 0.5931(3) -0.0205(4) 0.073(2) Uani 1 1 d .
H23A H 1.0171 0.6209 0.0085 0.088 Uiso 1 1 calc R
C24 C 0.9438(3) 0.5740(3) -0.0368(4) 0.066(2) Uani 1 1 d .
C25 C 0.9386(3) 0.5324(3) -0.0788(4) 0.066(2) Uani 1 1 d .
H25A H 0.8911 0.5189 -0.0897 0.079 Uiso 1 1 calc R
C26 C 1.0040(3) 0.5105(3) -0.1050(4) 0.069(2) Uani 1 1 d .
C27 C 1.0749(4) 0.5330(3) -0.0881(4) 0.069(2) Uani 1 1 d .
H27A H 1.1194 0.5202 -0.1066 0.083 Uiso 1 1 calc R

loop_
_atom_site_aniso_label
_atom_site_aniso_U_11
_atom_site_aniso_U_22
_atom_site_aniso_U_33
_atom_site_aniso_U_23
_atom_site_aniso_U_13
_atom_site_aniso_U_12
Co1 0.0320(6) 0.0713(7) 0.1070(10) -0.0137(6) -0.0122(5) 0.0016(4)
Co2 0.0209(6) 0.0382(6) 0.0574(8) 0.000 0.0012(5) 0.000
O1W 0.033(6) 1.27(8) 0.171(13) 0.000 0.100(8) 0.000
O2W 0.033(4) 0.100(5) 0.070(4) 0.000 -0.001(3) 0.000
O7 0.017(3) 0.061(4) 0.094(5) 0.000 -0.011(3) 0.000
O1 0.057(4) 0.280(11) 0.153(7) -0.083(8) -0.006(5) -0.032(6)
O2 0.065(5) 0.145(7) 0.156(7) 0.002(6) -0.013(5) -0.009(4)
O3 0.026(2) 0.083(3) 0.073(3) -0.035(3) -0.006(2) 0.029(2)
O4 0.047(3) 0.138(5) 0.088(4) -0.041(4) -0.021(3) 0.034(3)
O5 0.052(3) 0.034(2) 0.077(3) -0.010(2) 0.008(2) -0.008(2)
O6 0.080(4) 0.086(4) 0.100(5) -0.022(3) 0.017(3) -0.035(3)
C1 0.094(8) 0.212(13) 0.084(7) -0.069(8) -0.020(6) 0.096(9)
C2 0.043(5) 0.184(11) 0.154(10) -0.128(9) 0.009(6) -0.020(6)
C3 0.061(7) 0.137(9) 0.218(13) -0.059(9) -0.003(8) -0.042(7)
C4 0.050(5) 0.169(10) 0.190(11) -0.138(9) -0.027(6) 0.006(6)
C5 0.039(5) 0.172(9) 0.109(7) -0.094(7) 0.018(5) 0.001(5)
C6 0.042(5) 0.159(10) 0.228(13) -0.112(10) -0.009(7) -0.009(6)
C7 0.023(4) 0.312(19) 0.162(11) -0.112(12) -0.005(6) 0.002(7)
C8 0.040(4) 0.076(5) 0.050(4) -0.011(4) -0.004(3) 0.019(3)
C9 0.028(4) 0.100(6) 0.075(5) -0.028(5) -0.017(4) 0.022(4)
C10 0.036(4) 0.122(7) 0.088(6) -0.038(5) -0.023(4) 0.031(4)
C11 0.049(5) 0.120(7) 0.098(6) -0.069(6) -0.007(4) 0.022(5)
C12 0.017(3) 0.074(5) 0.114(6) -0.037(5) -0.001(4) 0.008(3)
C13 0.034(4) 0.099(5) 0.078(5) -0.052(5) -0.019(4) 0.026(4)
C14 0.039(4) 0.090(5) 0.080(5) -0.036(4) -0.011(4) 0.023(4)
C15 0.037(4) 0.062(4) 0.071(5) -0.019(4) 0.009(4) 0.002(3)
C16 0.039(4) 0.069(4) 0.065(5) -0.016(4) 0.015(3) -0.003(3)
C17 0.055(5) 0.092(6) 0.122(7) -0.050(5) 0.028(5) -0.031(5)
C18 0.039(4) 0.089(6) 0.149(8) -0.055(6) 0.023(5) -0.031(4)
C19 0.021(3) 0.080(5) 0.100(6) -0.052(5) -0.001(3) -0.003(3)
C20 0.034(4) 0.084(5) 0.082(5) -0.021(4) 0.008(4) 0.006(4)
C21 0.036(4) 0.060(4) 0.103(6) -0.033(4) 0.001(4) -0.008(3)
C22 0.028(4) 0.098(6) 0.097(6) -0.055(5) 0.000(4) -0.011(4)
C23 0.034(4) 0.097(6) 0.088(6) -0.056(5) -0.003(4) 0.006(4)
C24 0.025(3) 0.074(5) 0.099(6) -0.042(4) -0.013(4) 0.008(3)
C25 0.019(3) 0.077(5) 0.103(6) -0.040(4) 0.006(3) -0.002(3)
C26 0.022(3) 0.078(5) 0.107(6) -0.044(5) 0.008(4) 0.002(3)
C27 0.022(3) 0.097(5) 0.089(5) -0.047(5) 0.018(3) -0.010(4)

loop_
_atom_type_symbol
_atom_type_description
_atom_type_scat_dispersion_real
_atom_type_scat_dispersion_imag
_atom_type_scat_source
C C 0.0033 0.0016 'International Tables Vol C Tables 4.2.6.8 and 6.1.1.4'
H H 0.0000 0.0000 'International Tables Vol C Tables 4.2.6.8 and 6.1.1.4'
N N 0.0061 0.0033 'International Tables Vol C Tables 4.2.6.8 and 6.1.1.4'
O O 0.0106 0.0060 'International Tables Vol C Tables 4.2.6.8 and 6.1.1.4'
Co Co 0.3494 0.9721 'International Tables Vol C Tables 4.2.6.8 and 6.1.1.4'

loop_
_geom_angle_atom_site_label_1
_geom_angle_atom_site_label_2
_geom_angle_atom_site_label_3
_geom_angle
_geom_angle_site_symmetry_1
_geom_angle_site_symmetry_3
O7 Co1 O4 105.6(2) . 1_655
O7 Co1 O6 93.7(3) . 2_765
O4 Co1 O6 99.7(2) 1_655 2_765
O7 Co1 O1 152.1(3) . .
O4 Co1 O1 100.0(3) 1_655 .
O6 Co1 O1 92.7(3) 2_765 .
O7 Co1 O2 94.3(3) . .
O4 Co1 O2 157.8(3) 1_655 .
O6 Co1 O2 88.5(3) 2_765 .
O1 Co1 O2 58.7(3) . .
O7 Co1 C1 121.6(3) . .
O4 Co1 C1 128.7(3) 1_655 .
O6 Co1 C1 96.2(4) 2_765 .
O1 Co1 C1 30.5(3) . .
O2 Co1 C1 29.2(3) . .
O7 Co1 O1W 68.7(4) . .
O4 Co1 O1W 85.6(3) 1_655 .
O6 Co1 O1W 162.4(4) 2_765 .
O1 Co1 O1W 103.0(5) . .
O2 Co1 O1W 92.8(3) . .
C1 Co1 O1W 93.5(5) . .
O3 Co2 O3 88.1(3) 1_655 7_675
O3 Co2 O5 89.66(19) 1_655 2_765
O3 Co2 O5 173.72(18) 7_675 2_765
O3 Co2 O5 173.72(18) 1_655 8_866
O3 Co2 O5 89.66(19) 7_675 8_866
O5 Co2 O5 92.0(2) 2_765 8_866
O3 Co2 O7 96.99(18) 1_655 .
O3 Co2 O7 96.99(18) 7_675 .
O5 Co2 O7 89.08(18) 2_765 .
O5 Co2 O7 89.08(18) 8_866 .
O3 Co2 O2W 86.35(18) 1_655 .
O3 Co2 O2W 86.35(18) 7_675 .
O5 Co2 O2W 87.68(17) 2_765 .
O5 Co2 O2W 87.68(17) 8_866 .
O7 Co2 O2W 175.3(3) . .
Co1 O1W Co1 94.3(6) 7_575 .
Co1 O7 Co1 125.5(4) . 7_575
Co1 O7 Co2 111.30(16) . .
Co1 O7 Co2 111.30(16) 7_575 .
C1 O1 Co1 81.8(8) . .
C1 O2 Co1 82.4(8) . .
C8 O3 Co2 137.4(4) . 1_455
C8 O4 Co1 121.8(4) . 1_455
C15 O5 Co2 133.1(5) . 2_764
C15 O6 Co1 133.1(5) . 2_764
O2 C1 O1 132.2(12) . .
O2 C1 C2 110.9(9) . .
O1 C1 C2 109.0(11) . .
O2 C1 Co1 68.4(8) . .
O1 C1 Co1 67.7(7) . .
C2 C1 Co1 169.9(9) . .
C3 C2 C7 118.3(9) . .
C3 C2 C1 118.1(9) . .
C7 C2 C1 123.5(9) . .
C2 C3 C4 124.6(10) . .
C5 C4 C3 117.5(10) . .
C4 C5 C6 119.9(8) . .
C4 C5 C22 120.8(8) . .
C6 C5 C22 119.2(8) . .
C7 C6 C5 120.4(10) . .
C2 C7 C6 119.1(11) . .
O3 C8 O4 129.0(6) . .
O3 C8 C9 119.1(6) . .
O4 C8 C9 111.9(6) . .
C10 C9 C14 119.5(6) . .
C10 C9 C8 122.7(6) . .
C14 C9 C8 117.8(6) . .
C9 C10 C11 119.6(7) . .
C10 C11 C12 121.3(7) . .
C13 C12 C11 117.9(6) . .
C13 C12 C24 123.0(6) . .
C11 C12 C24 118.8(7) . .
C12 C13 C14 121.4(6) . .
C13 C14 C9 120.3(6) . .
O5 C15 O6 124.3(6) . .
O5 C15 C16 118.6(7) . .
O6 C15 C16 116.9(7) . .
C21 C16 C17 117.2(6) . .
C21 C16 C15 120.3(6) . .
C17 C16 C15 122.4(7) . .
C18 C17 C16 121.9(8) . .
C17 C18 C19 121.9(7) . .
C20 C19 C18 117.4(6) . .
C20 C19 C26 119.9(7) . .
C18 C19 C26 122.5(7) . .
C19 C20 C21 119.5(7) . .
C16 C21 C20 122.0(7) . .
C23 C22 C27 119.5(6) . .
C23 C22 C5 121.6(6) . .
C27 C22 C5 118.9(6) . .
C22 C23 C24 122.2(6) . .
C23 C24 C25 119.3(6) . .
C23 C24 C12 120.8(6) . .
C25 C24 C12 119.8(6) . .
C24 C25 C26 120.3(6) . .
C25 C26 C27 117.9(6) . .
C25 C26 C19 120.6(6) . .
C27 C26 C19 121.3(5) . .
C22 C27 C26 120.6(6) . .

loop_
_geom_bond_atom_site_label_1
_geom_bond_atom_site_label_2
_geom_bond_distance
_geom_bond_site_symmetry_2
Co1 O7 1.933(3) .
Co1 O4 1.978(5) 1_655
Co1 O6 2.044(6) 2_765
Co1 O1 2.167(8) .
Co1 O2 2.175(7) .
Co1 C1 2.319(13) .
Co1 O1W 2.344(10) .
Co2 O3 2.052(4) 1_655
Co2 O3 2.052(4) 7_675
Co2 O5 2.064(4) 2_765
Co2 O5 2.064(4) 8_866
Co2 O7 2.077(6) .
Co2 O2W 2.123(6) .
O1W Co1 2.344(10) 7_575
O7 Co1 1.933(3) 7_575
O1 C1 1.189(11) .
O2 C1 1.140(11) .
O3 C8 1.163(7) .
O3 Co2 2.052(4) 1_455
O4 C8 1.304(8) .
O4 Co1 1.978(5) 1_455
O5 C15 1.229(8) .
O5 Co2 2.064(4) 2_764
O6 C15 1.268(9) .
O6 Co1 2.044(6) 2_764
C1 C2 1.719(16) .
C2 C3 1.322(14) .
C2 C7 1.336(16) .
C3 C4 1.373(12) .
C4 C5 1.302(12) .
C5 C6 1.392(13) .
C5 C22 1.539(10) .
C6 C7 1.370(12) .
C8 C9 1.561(9) .
C9 C10 1.340(10) .
C9 C14 1.383(9) .
C10 C11 1.384(9) .
C11 C12 1.396(10) .
C12 C13 1.332(10) .
C12 C24 1.530(9) .
C13 C14 1.381(8) .
C15 C16 1.464(9) .
C16 C21 1.379(9) .
C16 C17 1.400(9) .
C17 C18 1.324(10) .
C18 C19 1.437(11) .
C19 C20 1.371(10) .
C19 C26 1.455(9) .
C20 C21 1.415(9) .
C22 C23 1.347(9) .
C22 C27 1.358(9) .
C23 C24 1.368(9) .
C24 C25 1.374(9) .
C25 C26 1.387(8) .
C26 C27 1.415(8) .
